data_7061379
loop_
_publ_author_name
'Qin, Ling'
'Zheng, Qi-Ming'
'Liu, Jin-Liang'
'Zhou, Xiao-Yan'
'Wang, Yan-Qing'
'Zhang, Ming-Dao'

_publ_section_title
;
 Structural regulation of Co-based coordination polymers by adjusting
 solvent polarity toward electrocatalytic hydrogen evolution performance
;
_journal_issue 16
_journal_name_full 'New Journal of Chemistry'
_journal_page_first 7355
_journal_page_last 7365
_journal_paper_doi 10.1039/D2NJ00945E
_journal_volume 46
_journal_year 2022
_chemical_formula_moiety 'C18 H18 Co N4 O7 S, 2(H2 O)'
_chemical_formula_sum 'C18 H22 Co N4 O9 S'
_chemical_formula_weight 529.396
_space_group_crystal_system monoclinic
_space_group_IT_number 14
_space_group_name_Hall '-P 2ybc'
_space_group_name_H-M_alt 'P 1 21/c 1'
_symmetry_Int_Tables_number 14
_audit_creation_date 2022-03-04
_audit_creation_method
;
Olex2 1.5-dev
(compiled 2022.02.18 svn.r4bb5f11b for OlexSys, GUI svn.r6444)
;
_audit_update_record
;
2022-03-09 deposited with the CCDC.	2022-03-10 downloaded from the CCDC.
;
_cell_angle_alpha 90
_cell_angle_beta 95.503(6)
_cell_angle_gamma 90
_cell_formula_units_Z 4
_cell_length_a 12.8317(7)
_cell_length_b 15.1524(11)
_cell_length_c 11.1111(7)
_cell_measurement_reflns_used 5969
_cell_measurement_temperature 293(2)
_cell_measurement_theta_max 29.5
_cell_measurement_theta_min 3.5
_cell_volume 2150.4(2)
_computing_cell_refinement 'Bruker FRAMBO'
_computing_data_collection 'Bruker FRAMBO'
_computing_data_reduction 'Bruker SAINT'
_computing_molecular_graphics 'Olex2 1.5-dev (Dolomanov et al., 2009)'
_computing_publication_material 'Olex2 1.5-dev (Dolomanov et al., 2009)'
_computing_structure_refinement 'olex2.refine 1.5-dev (Bourhis et al., 2015)'
_computing_structure_solution 'Bruker SHELXTL'
_diffrn_measured_fraction_theta_full 0.9972
_diffrn_measured_fraction_theta_max 0.8407
_diffrn_measurement_device_type 'Bruker APEX-II CCD'
_diffrn_measurement_method '\f and \w scans'
_diffrn_radiation_type 'Mo K\a'
_diffrn_radiation_wavelength 0.71073
_diffrn_reflns_av_R_equivalents 0.0325
_diffrn_reflns_av_unetI/netI 0.0537
_diffrn_reflns_Laue_measured_fraction_full 0.9972
_diffrn_reflns_Laue_measured_fraction_max 0.8407
_diffrn_reflns_limit_h_max 16
_diffrn_reflns_limit_h_min -17
_diffrn_reflns_limit_k_max 20
_diffrn_reflns_limit_k_min -20
_diffrn_reflns_limit_l_max 13
_diffrn_reflns_limit_l_min -15
_diffrn_reflns_number 10780
_diffrn_reflns_point_group_measured_fraction_full 0.9972
_diffrn_reflns_point_group_measured_fraction_max 0.8407
_diffrn_reflns_theta_full 25.2417
_diffrn_reflns_theta_max 29.46
_diffrn_reflns_theta_min 3.46
_exptl_absorpt_coefficient_mu 0.955
_exptl_crystal_colour pink
_exptl_crystal_colour_primary pink
_exptl_crystal_density_diffrn 1.635
_exptl_crystal_description flake
_exptl_crystal_F_000 1094.762
_exptl_crystal_size_max 0.3
_exptl_crystal_size_mid 0.28
_exptl_crystal_size_min 0.26
_refine_diff_density_max 0.4624
_refine_diff_density_min -0.4869
_refine_diff_density_rms 0.1076
_refine_ls_d_res_high 0.7225
_refine_ls_d_res_low 5.8849
_refine_ls_extinction_coef 0.0015(4)
_refine_ls_extinction_expression Fc^*^=kFc[1+0.001xFc^2^\l^3^/sin(2\q)]^-1/4^
_refine_ls_goodness_of_fit_ref 1.0464
_refine_ls_hydrogen_treatment constr
_refine_ls_matrix_type full
_refine_ls_number_constraints 39
_refine_ls_number_parameters 310
_refine_ls_number_reflns 5019
_refine_ls_number_restraints 2
_refine_ls_restrained_S_all 1.0462
_refine_ls_R_factor_all 0.0616
_refine_ls_R_factor_gt 0.0430
_refine_ls_shift/su_max 0.0002
_refine_ls_shift/su_mean 0.0000
_refine_ls_structure_factor_coef Fsqd
_refine_ls_weighting_details 'w=1/[\s^2^(Fo^2^)+(0.0279P)^2^+0.8709P] where P=(Fo^2^+2Fc^2^)/3'
_refine_ls_weighting_scheme calc
_refine_ls_wR_factor_gt 0.0817
_refine_ls_wR_factor_ref 0.0907
_reflns_Friedel_coverage 0.0
_reflns_limit_h_max 16
_reflns_limit_h_min -17
_reflns_limit_k_max 20
_reflns_limit_k_min 0
_reflns_limit_l_max 15
_reflns_limit_l_min 0
_reflns_number_gt 3922
_reflns_number_total 5019
_reflns_threshold_expression I>=2u(I)
_cod_data_source_file d2nj00945e2.cif
_cod_data_source_block 1
_cod_depositor_comments 'Adding full bibliography for 7061379--7061381.cif.'
_cod_database_code 7061379
_olex2_refinement_description
;
1. Fixed Uiso
 At 1.2 times of:
  All C(H) groups
 At 1.5 times of:
  All O(H,H) groups
2. Restrained distances
 Co1-H3Wa \\sim Co1-H3Wb
 with sigma of 0.02
3.a Free rotating group:
 O3W(H3Wa,H3Wb), O4W(H4Wa,H4Wb), O5W(H5Wa,H5Wb)
3.b Rotating group:
 O1W(H1Wa,H1Wb), O2W(H2Wa,H2Wb)
3.c Aromatic/amide H refined with riding coordinates:
 C3(H3), C4(H4), C7(H7), C8(H8), C9(H9), C11(H11), C12(H12), C14(H14),
 C15(H15), C16(H16), C17(H17), C18(H18)
;
_olex2_submission_special_instructions 'No special instructions were received'

loop_
_space_group_symop_id
_space_group_symop_operation_xyz
1 x,y,z
2 -x,y+1/2,-z+1/2
3 -x,-y,-z
4 x,-y-1/2,z-1/2

loop_
_atom_site_label
_atom_site_type_symbol
_atom_site_fract_x
_atom_site_fract_y
_atom_site_fract_z
_atom_site_U_iso_or_equiv
_atom_site_adp_type
_atom_site_occupancy
_atom_site_refinement_flags_posn
C1 C 0.24193(17) 0.17946(17) 0.4948(2) 0.0256(5) Uani 1.000000 .
C2 C 0.13461(17) 0.20046(16) 0.4406(2) 0.0236(5) Uani 1.000000 .
C3 C 0.10150(18) 0.25072(18) 0.3425(2) 0.0304(6) Uani 1.000000 .
H3 H 0.14657(18) 0.27880(18) 0.2940(2) 0.0365(7) Uiso 1.000000 R
C4 C -0.00856(19) 0.25546(19) 0.3225(2) 0.0332(6) Uani 1.000000 .
H4 H -0.04395(19) 0.28737(19) 0.2598(2) 0.0399(8) Uiso 1.000000 R
C5 C -0.05751(17) 0.20823(17) 0.4051(2) 0.0260(6) Uani 1.000000 .
C6 C -0.17142(19) 0.1981(2) 0.4175(2) 0.0350(7) Uani 1.000000 .
C7 C 0.59819(18) 0.00841(17) 0.7651(2) 0.0303(6) Uani 1.000000 .
H7 H 0.62113(18) 0.06500(17) 0.7488(2) 0.0364(7) Uiso 1.000000 R
C8 C 0.60066(19) -0.13117(19) 0.8139(3) 0.0405(7) Uani 1.000000 .
H8 H 0.62249(19) -0.18759(19) 0.8377(3) 0.0486(9) Uiso 1.000000 R
C9 C 0.5015(2) -0.10335(19) 0.7858(3) 0.0396(7) Uani 1.000000 .
H9 H 0.4425(2) -0.13894(19) 0.7860(3) 0.0475(8) Uiso 1.000000 R
C10 C 0.77437(17) -0.05552(17) 0.8079(2) 0.0263(5) Uani 1.000000 .
C11 C 0.82186(19) -0.0036(2) 0.7279(2) 0.0389(7) Uani 1.000000 .
H11 H 0.78151(19) 0.0278(2) 0.6684(2) 0.0466(8) Uiso 1.000000 R
C12 C 0.92979(19) 0.0018(2) 0.7359(2) 0.0388(7) Uani 1.000000 .
H12 H 0.96173(19) 0.0383(2) 0.6830(2) 0.0466(9) Uiso 1.000000 R
C13 C 0.99030(17) -0.04601(17) 0.8208(2) 0.0249(5) Uani 1.000000 .
C14 C 0.94211(19) -0.09899(19) 0.9009(2) 0.0360(7) Uani 1.000000 .
H14 H 0.98231(19) -0.13181(19) 0.9589(2) 0.0432(8) Uiso 1.000000 R
C15 C 0.83360(19) -0.10282(19) 0.8941(3) 0.0363(7) Uani 1.000000 .
H15 H 0.80110(19) -0.13769(19) 0.9484(3) 0.0435(8) Uiso 1.000000 R
C16 C 1.15708(18) -0.00078(18) 0.7447(2) 0.0324(6) Uani 1.000000 .
H16 H 1.12682(18) 0.02332(18) 0.6727(2) 0.0389(7) Uiso 1.000000 R
C17 C 1.17320(19) -0.0676(2) 0.9192(2) 0.0391(7) Uani 1.000000 .
H17 H 1.15939(19) -0.0978(2) 0.9888(2) 0.0470(9) Uiso 1.000000 R
C18 C 1.2678(2) -0.0417(2) 0.8879(3) 0.0404(7) Uani 1.000000 .
H18 H 1.3309(2) -0.0506(2) 0.9347(3) 0.0485(9) Uiso 1.000000 R
Co1 Co 0.37200(2) 0.06108(2) 0.67989(3) 0.02415(11) Uani 1.000000 D
N1 N 0.49973(14) -0.01477(14) 0.75668(18) 0.0276(5) Uani 1.000000 .
N2 N 0.66262(14) -0.05867(14) 0.80001(18) 0.0268(5) Uani 1.000000 .
N3 N 1.10202(14) -0.04017(14) 0.82710(18) 0.0254(5) Uani 1.000000 .
N4 N 1.25778(14) -0.00021(14) 0.77730(18) 0.0276(5) Uani 1.000000 .
O1 O 0.24781(12) 0.13275(12) 0.58851(16) 0.0334(4) Uani 1.000000 .
O2 O 0.31751(13) 0.20983(13) 0.44495(17) 0.0412(5) Uani 1.000000 .
O3 O -0.19529(13) 0.14706(14) 0.49921(17) 0.0414(5) Uani 1.000000 .
O4 O -0.23326(15) 0.2417(2) 0.3487(2) 0.0734(8) Uani 1.000000 .
O1W O 0.35412(13) -0.03018(13) 0.53794(16) 0.0371(5) Uani 1.000000 .
O2W O 0.47853(12) 0.12468(12) 0.56414(15) 0.0317(4) Uani 1.000000 .
O3W O 0.40072(14) 0.15908(14) 0.80839(18) 0.0439(5) Uani 1.000000 .
O4W O 0.65959(13) 0.21472(15) 0.63981(17) 0.0408(5) Uani 1.000000 .
O5W O 0.58827(16) 0.18766(18) 0.9274(2) 0.0600(6) Uani 1.000000 .
S2 S 0.03066(4) 0.15799(5) 0.50755(6) 0.02800(16) Uani 1.000000 .
H3Wa H 0.4591(9) 0.1673(19) 0.850(2) 0.0659(8) Uiso 1.000000 DG
H3Wb H 0.3584(14) 0.1931(17) 0.840(2) 0.0659(8) Uiso 1.000000 DG
H1Wa H 0.3107(13) -0.0698(8) 0.5542(9) 0.0556(7) Uiso 1.000000 GR
H1Wb H 0.4114(5) -0.0578(11) 0.5340(13) 0.0556(7) Uiso 1.000000 GR
H2Wa H 0.4440(3) 0.1592(11) 0.5149(13) 0.0476(6) Uiso 1.000000 GR
H2Wb H 0.5203(11) 0.1583(11) 0.6068(3) 0.0476(6) Uiso 1.000000 GR
H4Wa H 0.7064(13) 0.195(2) 0.597(2) 0.0612(7) Uiso 1.000000 G
H4Wb H 0.6935(16) 0.234(2) 0.7037(15) 0.0612(7) Uiso 1.000000 G
H5Wa H 0.6430(17) 0.210(2) 0.903(3) 0.0900(10) Uiso 1.000000 G
H5Wb H 0.592(3) 0.201(3) 1.0019(9) 0.0900(10) Uiso 1.000000 G

loop_
_atom_site_aniso_label
_atom_site_aniso_U_11
_atom_site_aniso_U_22
_atom_site_aniso_U_33
_atom_site_aniso_U_12
_atom_site_aniso_U_13
_atom_site_aniso_U_23
C1 0.0214(11) 0.0252(14) 0.0304(13) -0.0015(10) 0.0025(10) -0.0011(12)
C2 0.0189(11) 0.0254(14) 0.0266(12) -0.0003(10) 0.0037(10) -0.0007(11)
C3 0.0239(12) 0.0378(16) 0.0300(13) -0.0016(11) 0.0051(10) 0.0042(12)
C4 0.0271(13) 0.0440(18) 0.0280(13) 0.0055(12) -0.0004(11) 0.0082(13)
C5 0.0190(11) 0.0339(15) 0.0246(12) 0.0038(10) -0.0016(10) -0.0020(11)
C6 0.0220(12) 0.053(2) 0.0292(14) 0.0018(12) 0.0002(11) -0.0054(14)
C7 0.0222(12) 0.0247(14) 0.0440(15) 0.0036(10) 0.0026(11) 0.0019(13)
C8 0.0245(13) 0.0299(16) 0.068(2) -0.0006(11) 0.0082(13) 0.0085(15)
C9 0.0243(13) 0.0374(17) 0.0579(18) -0.0049(12) 0.0076(13) 0.0040(15)
C10 0.0170(11) 0.0292(14) 0.0328(13) 0.0011(10) 0.0033(10) 0.0016(12)
C11 0.0198(12) 0.055(2) 0.0411(15) 0.0038(12) -0.0004(11) 0.0170(15)
C12 0.0233(13) 0.0497(19) 0.0445(16) -0.0002(12) 0.0081(12) 0.0217(15)
C13 0.0161(11) 0.0290(14) 0.0298(13) 0.0016(10) 0.0031(9) 0.0014(11)
C14 0.0222(12) 0.0419(17) 0.0437(16) 0.0056(11) 0.0010(11) 0.0149(14)
C15 0.0247(13) 0.0397(17) 0.0454(16) 0.0005(12) 0.0080(12) 0.0157(14)
C16 0.0199(12) 0.0430(17) 0.0346(14) -0.0013(11) 0.0036(11) 0.0109(13)
C17 0.0228(12) 0.061(2) 0.0335(14) 0.0055(13) 0.0032(11) 0.0137(14)
C18 0.0207(13) 0.061(2) 0.0392(16) 0.0043(13) -0.0003(11) 0.0057(15)
Co1 0.01294(15) 0.0290(2) 0.03050(19) 0.00001(13) 0.00205(12) -0.00033(15)
N1 0.0175(9) 0.0288(13) 0.0365(12) -0.0007(8) 0.0025(8) 0.0030(10)
N2 0.0168(9) 0.0284(12) 0.0352(12) 0.0023(8) 0.0025(8) 0.0039(10)
N3 0.0185(9) 0.0286(12) 0.0294(11) -0.0001(8) 0.0037(8) 0.0021(10)
N4 0.0185(9) 0.0341(13) 0.0304(11) 0.0001(9) 0.0029(8) 0.0038(10)
O1 0.0179(8) 0.0439(12) 0.0384(10) 0.0037(8) 0.0022(7) 0.0126(9)
O2 0.0198(9) 0.0546(14) 0.0493(12) -0.0040(8) 0.0037(8) 0.0200(10)
O3 0.0235(9) 0.0548(14) 0.0465(12) -0.0078(9) 0.0058(8) 0.0036(11)
O4 0.0273(11) 0.141(3) 0.0515(14) 0.0242(13) -0.0008(10) 0.0346(15)
O1W 0.0233(9) 0.0427(12) 0.0457(11) -0.0070(8) 0.0052(8) -0.0123(10)
O2W 0.0189(8) 0.0372(11) 0.0386(10) -0.0016(8) 0.0010(7) 0.0050(9)
O3W 0.0269(9) 0.0477(13) 0.0557(13) 0.0034(9) -0.0036(9) -0.0252(11)
O4W 0.0300(10) 0.0543(14) 0.0378(11) -0.0075(9) 0.0012(8) -0.0097(10)
O5W 0.0387(12) 0.0880(19) 0.0522(14) -0.0150(12) -0.0017(10) -0.0139(14)
S2 0.0182(3) 0.0350(4) 0.0309(3) 0.0010(3) 0.0025(2) 0.0075(3)

loop_
_atom_type_symbol
_atom_type_scat_dispersion_real
_atom_type_scat_dispersion_imag
_atom_type_scat_Cromer_Mann_a1
_atom_type_scat_Cromer_Mann_a2
_atom_type_scat_Cromer_Mann_a3
_atom_type_scat_Cromer_Mann_a4
_atom_type_scat_Cromer_Mann_b1
_atom_type_scat_Cromer_Mann_b2
_atom_type_scat_Cromer_Mann_b3
_atom_type_scat_Cromer_Mann_b4
_atom_type_scat_Cromer_Mann_c
_atom_type_scat_source
_atom_type_scat_dispersion_source
C 0.00347 0.00161 2.31000 1.02000 1.58860 0.86500 20.84390 10.20750 0.56870 51.65120 0.21560 'International Tables Volume C Table 6.1.1.4 (pp. 500-502)' 'Henke, Gullikson and Davis, At. Data and Nucl. Data Tables, 1993, 54, 2'
Co 0.35655 0.96576 12.28410 7.34090 4.00340 2.34880 4.27910 0.27840 13.53590 71.16920 1.01180 'International Tables Volume C Table 6.1.1.4 (pp. 500-502)' 'Henke, Gullikson and Davis, At. Data and Nucl. Data Tables, 1993, 54, 2'
H 0.00000 0.00000 0.49300 0.32291 0.14019 0.04081 10.51090 26.12570 3.14236 57.79970 0.00304 'International Tables Volume C Table 6.1.1.4 (pp. 500-502)' 'Henke, Gullikson and Davis, At. Data and Nucl. Data Tables, 1993, 54, 2'
N 0.00653 0.00323 12.21260 3.13220 2.01250 1.16630 0.00570 9.89330 28.99750 0.58260 -11.52900 'International Tables Volume C Table 6.1.1.4 (pp. 500-502)' 'Henke, Gullikson and Davis, At. Data and Nucl. Data Tables, 1993, 54, 2'
O 0.01158 0.00611 3.04850 2.28680 1.54630 0.86700 13.27710 5.70110 0.32390 32.90890 0.25080 'International Tables Volume C Table 6.1.1.4 (pp. 500-502)' 'Henke, Gullikson and Davis, At. Data and Nucl. Data Tables, 1993, 54, 2'
S 0.12424 0.12443 6.90530 5.20340 1.43790 1.58630 1.46790 22.21510 0.25360 56.17200 0.86690 'International Tables Volume C Table 6.1.1.4 (pp. 500-502)' 'Henke, Gullikson and Davis, At. Data and Nucl. Data Tables, 1993, 54, 2'

loop_
_geom_angle_atom_site_label_1
_geom_angle_atom_site_label_2
_geom_angle_atom_site_label_3
_geom_angle
_geom_angle_site_symmetry_1
_geom_angle_site_symmetry_3
_geom_angle_publ_flag
O1 C1 C2 115.91(19) . . ?
O2 C1 C2 118.1(2) . . ?
O2 C1 O1 126.0(2) . . ?
C3 C2 C1 130.5(2) . . ?
S2 C2 C1 118.31(17) . . ?
S2 C2 C3 111.15(17) . . ?
H3 C3 C2 123.69(13) . . ?
C4 C3 C2 112.6(2) . . ?
C4 C3 H3 123.69(15) . . ?
H4 C4 C3 123.63(15) . . ?
C5 C4 C3 112.7(2) . . ?
C5 C4 H4 123.63(14) . . ?
C6 C5 C4 129.5(2) . . ?
S2 C5 C4 111.38(18) . . ?
S2 C5 C6 119.12(19) . . ?
O3 C6 C5 116.1(2) . . ?
O4 C6 C5 117.7(3) . . ?
O4 C6 O3 126.1(2) . . ?
N1 C7 H7 123.78(15) . . ?
N2 C7 H7 123.78(14) . . ?
N2 C7 N1 112.4(2) . . ?
C9 C8 H8 127.25(17) . . ?
N2 C8 H8 127.25(14) . . ?
N2 C8 C9 105.5(2) . . ?
H9 C9 C8 124.67(17) . . ?
N1 C9 C8 110.7(2) . . ?
N1 C9 H9 124.67(13) . . ?
C15 C10 C11 120.2(2) . . ?
N2 C10 C11 119.0(2) . . ?
N2 C10 C15 120.9(2) . . ?
H11 C11 C10 120.11(15) . . ?
C12 C11 C10 119.8(2) . . ?
C12 C11 H11 120.11(16) . . ?
H12 C12 C11 119.62(16) . . ?
C13 C12 C11 120.8(2) . . ?
C13 C12 H12 119.62(14) . . ?
C14 C13 C12 119.3(2) . . ?
N3 C13 C12 120.0(2) . . ?
N3 C13 C14 120.7(2) . . ?
H14 C14 C13 120.14(14) . . ?
C15 C14 C13 119.7(2) . . ?
C15 C14 H14 120.14(16) . . ?
C14 C15 C10 120.2(2) . . ?
H15 C15 C10 119.88(14) . . ?
H15 C15 C14 119.88(16) . . ?
N3 C16 H16 123.73(14) . . ?
N4 C16 H16 123.73(14) . . ?
N4 C16 N3 112.5(2) . . ?
C18 C17 H17 127.17(17) . . ?
N3 C17 H17 127.17(13) . . ?
N3 C17 C18 105.7(2) . . ?
H18 C18 C17 124.65(17) . . ?
N4 C18 C17 110.7(2) . . ?
N4 C18 H18 124.65(13) . . ?
N4 Co1 N1 95.92(8) 1_455 . y
O1 Co1 N1 175.01(7) . . y
O1 Co1 N4 86.78(7) . 1_455 y
O1W Co1 N1 88.26(8) . . y
O1W Co1 N4 93.68(7) . 1_455 y
O1W Co1 O1 87.38(7) . . y
O2W Co1 N1 88.44(7) . . y
O2W Co1 N4 174.43(7) . 1_455 y
O2W Co1 O1 88.63(6) . . y
O2W Co1 O1W 82.97(7) . . y
O3W Co1 N1 91.82(8) . . y
O3W Co1 N4 92.77(8) . 1_455 y
O3W Co1 O1 92.24(8) . . y
O3W Co1 O1W 173.51(8) . . y
O3W Co1 O2W 90.55(8) . . y
C9 N1 C7 104.5(2) . . ?
Co1 N1 C7 126.17(18) . . ?
Co1 N1 C9 128.20(16) . . ?
C8 N2 C7 106.9(2) . . ?
C10 N2 C7 125.4(2) . . ?
C10 N2 C8 127.4(2) . . ?
C16 N3 C13 125.6(2) . . ?
C17 N3 C13 127.7(2) . . ?
C17 N3 C16 106.6(2) . . ?
C18 N4 C16 104.4(2) . . ?
Co1 N4 C16 125.11(17) 1_655 . ?
Co1 N4 C18 130.32(16) 1_655 . ?
Co1 O1 C1 132.28(14) . . ?
H1Wa O1W Co1 109.4 . . ?
H1Wb O1W Co1 109.3 . . ?
H1Wb O1W H1Wa 104.5 . . ?
H2Wa O2W Co1 109.5 . . ?
H2Wb O2W Co1 109.4 . . ?
H2Wb O2W H2Wa 104.5 . . ?
H3Wa O3W Co1 124.6 . . ?
H3Wb O3W Co1 130.1 . . ?
H3Wb O3W H3Wa 104.5 . . ?
H4Wb O4W H4Wa 104.5 . . ?
H5Wb O5W H5Wa 104.5 . . ?
C5 S2 C2 92.11(11) . . ?

loop_
_geom_bond_atom_site_label_1
_geom_bond_atom_site_label_2
_geom_bond_distance
_geom_bond_site_symmetry_2
_geom_bond_publ_flag
C1 C2 1.484(3) . ?
C1 O1 1.256(3) . ?
C1 O2 1.250(3) . ?
C2 C3 1.364(3) . ?
C2 S2 1.714(2) . ?
C3 H3 0.9300 . ?
C3 C4 1.410(3) . ?
C4 H4 0.9300 . ?
C4 C5 1.363(3) . ?
C5 C6 1.489(3) . ?
C5 S2 1.705(2) . ?
C6 O3 1.253(3) . ?
C6 O4 1.238(3) . ?
C7 H7 0.9300 . ?
C7 N1 1.306(3) . ?
C7 N2 1.344(3) . ?
C8 H8 0.9300 . ?
C8 C9 1.348(4) . ?
C8 N2 1.374(3) . ?
C9 H9 0.9300 . ?
C9 N1 1.380(3) . ?
C10 C11 1.373(3) . ?
C10 C15 1.367(3) . ?
C10 N2 1.429(3) . ?
C11 H11 0.9300 . ?
C11 C12 1.382(3) . ?
C12 H12 0.9300 . ?
C12 C13 1.370(3) . ?
C13 C14 1.387(3) . ?
C13 N3 1.431(3) . ?
C14 H14 0.9300 . ?
C14 C15 1.388(3) . ?
C15 H15 0.9300 . ?
C16 H16 0.9300 . ?
C16 N3 1.348(3) . ?
C16 N4 1.308(3) . ?
C17 H17 0.9300 . ?
C17 C18 1.353(3) . ?
C17 N3 1.369(3) . ?
C18 H18 0.9300 . ?
C18 N4 1.375(3) . ?
Co1 N1 2.113(2) . y
Co1 N4 2.1180(19) 1_455 y
Co1 O1 2.1069(17) . y
Co1 O1W 2.0935(18) . y
Co1 O2W 2.1883(16) . y
Co1 O3W 2.0684(18) . y
O1W H1Wa 0.8500 . ?
O1W H1Wb 0.8500 . ?
O2W H2Wa 0.8500 . ?
O2W H2Wb 0.8500 . ?
O3W H3Wa 0.8500 . ?
O3W H3Wb 0.8500 . ?
O4W H4Wa 0.8500 . ?
O4W H4Wb 0.8500 . ?
O5W H5Wa 0.8500 . ?
O5W H5Wb 0.8500 . ?

loop_
_geom_hbond_atom_site_label_D
_geom_hbond_atom_site_label_H
_geom_hbond_atom_site_label_A
_geom_hbond_distance_DH
_geom_hbond_distance_HA
_geom_hbond_distance_DA
_geom_hbond_angle_DHA
_geom_hbond_site_symmetry_A
O3W H3Wa O5W 0.8500 1.820(4) 2.668(3) 175(3) .
O3W H3Wb O2 0.8500 1.977(10) 2.775(2) 156(2) 4_566
O1W H1Wa O3 0.8500 1.936(8) 2.702(2) 149.2(14) 3_556
O2W H2Wa O2 0.8500 1.894(2) 2.676(2) 152.44(17) .
O2W H2Wb O4W 0.8500 1.984(6) 2.755(2) 150.5(11) .
O4W H4Wa O3 0.8500 1.893(3) 2.742(3) 176(3) 1_655
O4W H4Wb O4 0.8500 1.822(6) 2.665(3) 171(3) 4_666
O5W H5Wa O4 0.8500 1.896(3) 2.745(3) 179(4) 4_666
O5W H5Wb O4W 0.8500 2.116(18) 2.861(3) 146(3) 4_566

loop_
_geom_torsion_atom_site_label_1
_geom_torsion_atom_site_label_2
_geom_torsion_atom_site_label_3
_geom_torsion_atom_site_label_4
_geom_torsion
_geom_torsion_site_symmetry_1
_geom_torsion_site_symmetry_2
_geom_torsion_site_symmetry_3
_geom_torsion_site_symmetry_4
_geom_torsion_publ_flag
C1 C2 C3 C4 -178.7(3) . . . . ?
C2 C3 C4 C5 -0.5(3) . . . . ?
C3 C4 C5 C6 178.3(2) . . . . ?
C3 C4 C5 S2 0.1(2) . . . . ?
C4 C5 C6 O3 176.9(3) . . . . ?
C4 C5 C6 O4 -4.5(3) . . . . ?
C7 N1 C9 C8 1.5(2) . . . . ?
C7 N2 C8 C9 0.3(2) . . . . ?
C7 N2 C10 C11 -32.6(3) . . . . ?
C7 N2 C10 C15 147.0(3) . . . . ?
C8 C9 N1 Co1 169.68(17) . . . . ?
C8 N2 C10 C11 140.3(3) . . . . ?
C8 N2 C10 C15 -40.1(3) . . . . ?
C10 C11 C12 C13 1.8(3) . . . . ?
C10 C15 C14 C13 0.8(3) . . . . ?
C11 C12 C13 C14 -1.3(4) . . . . ?
C11 C12 C13 N3 179.5(3) . . . . ?
C12 C13 C14 C15 -0.1(3) . . . . ?
C12 C13 N3 C16 -10.2(3) . . . . ?
C12 C13 N3 C17 165.3(3) . . . . ?
C13 N3 C16 N4 175.8(3) . . . . ?
C13 N3 C17 C18 -175.2(3) . . . . ?
C16 N3 C17 C18 1.0(2) . . . . ?
C16 N4 C18 C17 0.9(2) . . . . ?
C17 C18 N4 Co1 176.76(16) . . . 1_655 ?

loop_
_restr_equal_distance_atom_site_label_1
_restr_equal_distance_atom_site_label_2
_restr_equal_distance_site_symmetry_2
_restr_equal_distance_class_id
Co1 H3Wa 1 1
Co1 H3Wb 1 1

loop_
_restr_equal_distance_class_class_id
_restr_equal_distance_class_target_weight_param
_restr_equal_distance_class_average
_restr_equal_distance_class_esd
_restr_equal_distance_class_diff_max
1 0.0200 2.6706 0.0250 0.0250
